data_7209787
loop_
_publ_author_name
'Zhang, Zhe'
'Yang, Jin'
'Liu, Ying-Ying'
'Ma, Jian-Fang'

_publ_section_title
;
 Five polyoxometalate-based inorganic--organic hybrid compounds
 constructed by a multidentate N-donor ligand: syntheses, structures,
 electrochemistry, and photocatalysis properties
;
_journal_issue 19
_journal_name_full CrystEngComm
_journal_page_first 3843
_journal_paper_doi 10.1039/c3ce40210j
_journal_volume 15
_journal_year 2013
_chemical_formula_moiety 'C24 H40 Mo8 N18 O34 Zn2'
_chemical_formula_sum 'C24 H40 Mo8 N18 O34 Zn2'
_chemical_formula_weight 2023.00
_chemical_name_systematic
;
?
;
_space_group_IT_number 2
_symmetry_cell_setting triclinic
_symmetry_space_group_name_Hall '-P 1'
_symmetry_space_group_name_H-M 'P -1'
_atom_sites_solution_hydrogens geom
_atom_sites_solution_primary direct
_atom_sites_solution_secondary difmap
_audit_creation_method SHELXL-97
_cell_angle_alpha 87.233(4)
_cell_angle_beta 72.403(4)
_cell_angle_gamma 66.408(4)
_cell_formula_units_Z 1
_cell_length_a 10.5750(5)
_cell_length_b 10.8940(5)
_cell_length_c 13.8700(7)
_cell_measurement_reflns_used 3888
_cell_measurement_temperature 293(2)
_cell_measurement_theta_max 29.2256
_cell_measurement_theta_min 3.0579
_cell_volume 1390.96(13)
_computing_cell_refinement CrysAlis
_computing_data_collection 'CrysAlis (Oxford Diffraction, 2006)'
_computing_data_reduction CrysAlis
_computing_structure_refinement 'SHELXS-97 (Sheldrick, 1997)'
_computing_structure_solution 'SHELXS-97 (Sheldrick, 1997)'
_diffrn_ambient_temperature 293(2)
_diffrn_detector_area_resol_mean 10.0
_diffrn_measured_fraction_theta_full 0.994
_diffrn_measured_fraction_theta_max 0.994
_diffrn_measurement_device_type 'Oxford Diffraction Gemini R Ultra'
_diffrn_measurement_method '\w scan'
_diffrn_radiation_monochromator graphite
_diffrn_radiation_source 'fine-focus sealed tube'
_diffrn_radiation_type MoK\a
_diffrn_radiation_wavelength 0.71069
_diffrn_reflns_av_R_equivalents 0.0263
_diffrn_reflns_av_sigmaI/netI 0.0474
_diffrn_reflns_limit_h_max 12
_diffrn_reflns_limit_h_min -12
_diffrn_reflns_limit_k_max 10
_diffrn_reflns_limit_k_min -13
_diffrn_reflns_limit_l_max 16
_diffrn_reflns_limit_l_min -16
_diffrn_reflns_number 9018
_diffrn_reflns_theta_full 25.35
_diffrn_reflns_theta_max 25.35
_diffrn_reflns_theta_min 3.06
_exptl_absorpt_coefficient_mu 2.694
_exptl_absorpt_correction_T_max 0.7381
_exptl_absorpt_correction_T_min 0.4793
_exptl_absorpt_correction_type multi-scan
_exptl_absorpt_process_details
;
CrysAlis (Oxford Diffraction, 2006)
;
_exptl_crystal_colour colorless
_exptl_crystal_density_diffrn 2.415
_exptl_crystal_density_method 'not measured'
_exptl_crystal_description block
_exptl_crystal_F_000 978
_exptl_crystal_size_max 0.32
_exptl_crystal_size_mid 0.15
_exptl_crystal_size_min 0.12
_refine_diff_density_max 0.876
_refine_diff_density_min -0.775
_refine_diff_density_rms 0.133
_refine_ls_extinction_method none
_refine_ls_goodness_of_fit_ref 1.028
_refine_ls_hydrogen_treatment constr
_refine_ls_matrix_type full
_refine_ls_number_parameters 421
_refine_ls_number_reflns 5066
_refine_ls_number_restraints 66
_refine_ls_restrained_S_all 1.042
_refine_ls_R_factor_all 0.0508
_refine_ls_R_factor_gt 0.0356
_refine_ls_shift/su_max 0.001
_refine_ls_shift/su_mean 0.000
_refine_ls_structure_factor_coef Fsqd
_refine_ls_weighting_details 'calc w=1/[\s^2^(Fo^2^)+(0.0367P)^2^+2.6401P] where P=(Fo^2^+2Fc^2^)/3'
_refine_ls_weighting_scheme calc
_refine_ls_wR_factor_gt 0.0819
_refine_ls_wR_factor_ref 0.0895
_reflns_number_gt 4038
_reflns_number_total 5066
_reflns_threshold_expression >2\s(I)
_cod_data_source_file c3ce40210j.txt
_cod_data_source_block Compound-3
_cod_depositor_comments
;
The following automatic conversions were performed:

'_symmetry_cell_setting' value 'Triclinic' changed to 'triclinic'
according to /home/saulius/struct/CIF-dictionaries/cif_core.dic
dictionary named 'cif_core.dic' version 2.4.2 from 2011-04-26.

Automatic conversion script
Id: cif_fix_values 1891 2012-01-12 08:04:46Z andrius 
;
_cod_original_cell_volume 1390.96(12)
_cod_original_sg_symbol_Hall '-P 1 '
_cod_original_sg_symbol_H-M p-1
_cod_database_code 7209787

loop_
_symmetry_equiv_pos_as_xyz
'x, y, z'
'-x, -y, -z'

loop_
_atom_site_label
_atom_site_type_symbol
_atom_site_fract_x
_atom_site_fract_y
_atom_site_fract_z
_atom_site_U_iso_or_equiv
_atom_site_adp_type
_atom_site_occupancy
_atom_site_symmetry_multiplicity
_atom_site_calc_flag
_atom_site_refinement_flags
Zn1 Zn -1.00224(7) 0.18223(6) 0.33584(5) 0.02104(17) Uani 1 1 d .
Mo1 Mo -0.78084(5) 0.01550(4) 0.51356(4) 0.01691(13) Uani 1 1 d .
Mo2 Mo -0.47275(5) -0.00117(4) 0.36644(4) 0.01683(13) Uani 1 1 d .
Mo3 Mo -0.17573(5) -0.29117(5) 0.37352(4) 0.02271(14) Uani 1 1 d .
Mo4 Mo -0.49051(5) -0.26909(5) 0.52015(4) 0.02184(14) Uani 1 1 d .
C1 C -1.4543(5) 0.3944(5) 0.0598(4) 0.0165(11) Uani 1 1 d .
C2 C -1.3630(5) 0.3940(5) -0.0364(4) 0.0159(11) Uani 1 1 d .
C3 C -1.4087(5) 0.4989(5) -0.0974(4) 0.0168(12) Uani 1 1 d .
C4 C -1.4077(6) 0.2788(5) 0.1245(4) 0.0205(12) Uani 1 1 d .
H4A H -1.4931 0.2728 0.1723 0.025 Uiso 1 1 calc R
H4B H -1.3536 0.1954 0.0813 0.025 Uiso 1 1 calc R
C5 C -1.2108(6) 0.2026(6) 0.2090(4) 0.0216(13) Uani 1 1 d .
H5 H -1.1743 0.1108 0.1917 0.026 Uiso 1 1 calc R
C6 C -1.2498(7) 0.3915(6) 0.2684(5) 0.0367(16) Uani 1 1 d U
H6 H -1.2413 0.4576 0.3028 0.044 Uiso 1 1 calc R
C7 C -1.2108(6) 0.2839(6) -0.0740(5) 0.0242(13) Uani 1 1 d .
H7A H -1.1450 0.3223 -0.1137 0.029 Uiso 1 1 calc R
H7B H -1.1790 0.2472 -0.0162 0.029 Uiso 1 1 calc R
C8 C -1.0913(7) 0.0879(6) -0.2070(5) 0.0338(15) Uani 1 1 d .
H8 H -1.0006 0.0911 -0.2298 0.041 Uiso 1 1 calc R
C9 C -1.2657(8) 0.0299(8) -0.1815(6) 0.0543(18) Uani 1 1 d U
C10 C -1.3118(6) 0.4982(5) -0.2033(4) 0.0227(13) Uani 1 1 d .
H10A H -1.2395 0.4075 -0.2265 0.027 Uiso 1 1 calc R
H10B H -1.3695 0.5263 -0.2493 0.027 Uiso 1 1 calc R
C11 C -1.1814(6) 0.6467(6) -0.2838(5) 0.0255(13) Uani 1 1 d .
H11 H -1.1876 0.6424 -0.3490 0.031 Uiso 1 1 calc R
C12 C -1.1330(7) 0.6870(7) -0.1566(5) 0.0397(17) Uani 1 1 d .
H12 H -1.0971 0.7210 -0.1157 0.048 Uiso 1 1 calc R
N1 N -1.1645(5) 0.2589(4) 0.2652(4) 0.0230(11) Uani 1 1 d .
N2 N -1.3170(5) 0.2957(4) 0.1808(4) 0.0209(10) Uani 1 1 d .
N3 N -1.3448(6) 0.4192(5) 0.2195(4) 0.0354(13) Uani 1 1 d U
N4 N -1.1228(5) -0.0027(5) -0.2404(4) 0.0334(12) Uani 1 1 d U
N5 N -1.2041(5) 0.1746(5) -0.1368(4) 0.0296(12) Uani 1 1 d .
N6 N -1.318(2) 0.157(2) -0.1374(15) 0.055(6) Uani 0.50 1 d PU
N6A N -1.3138(16) 0.1213(14) -0.1008(12) 0.034(4) Uani 0.50 1 d P
N7 N -1.1147(5) 0.7108(5) -0.2541(4) 0.0272(11) Uani 1 1 d .
N8 N -1.2384(5) 0.5892(5) -0.2052(4) 0.0219(11) Uani 1 1 d .
N9 N -1.2054(6) 0.6122(6) -0.1228(4) 0.0426(15) Uani 1 1 d .
O1 O -0.8517(4) 0.1060(4) 0.4240(3) 0.0230(9) Uani 1 1 d .
O2 O -0.8776(4) 0.1414(4) 0.6269(3) 0.0227(9) Uani 1 1 d .
O3 O -0.8696(4) -0.0882(4) 0.5522(3) 0.0255(9) Uani 1 1 d .
O4 O -0.6300(4) -0.1016(4) 0.6080(3) 0.0205(8) Uani 1 1 d .
O5 O -0.5926(4) -0.1036(3) 0.4179(3) 0.0188(8) Uani 1 1 d .
O6 O -0.5514(4) 0.0913(4) 0.2833(3) 0.0270(9) Uani 1 1 d .
O7 O -0.3209(4) -0.1352(4) 0.2927(3) 0.0249(9) Uani 1 1 d .
O8 O -0.3770(4) -0.1157(3) 0.4961(3) 0.0182(8) Uani 1 1 d .
O9 O -0.0613(4) -0.3763(4) 0.2607(4) 0.0394(11) Uani 1 1 d U
O10 O -0.0994(4) -0.3761(4) 0.4620(4) 0.0365(11) Uani 1 1 d .
O11 O -0.3349(4) -0.3418(4) 0.3988(3) 0.0252(9) Uani 1 1 d .
O12 O -0.4133(4) -0.3511(4) 0.6077(3) 0.0340(10) Uani 1 1 d .
O13 O -0.6033(3) -0.3401(3) 0.5120(2) 0.0332(10) Uani 1 1 d .
O1W O -1.1188(3) 0.3441(3) 0.4517(2) 0.0317(10) Uani 1 1 d R
H1A H -1.0812 0.3815 0.4798 0.048 Uiso 1 1 d R
H1B H -1.1899 0.3375 0.4967 0.048 Uiso 1 1 d R
O2W O -1.152(3) -0.076(3) 0.082(2) 0.091(10) Uani 0.30 1 d PU
O2WA O -1.1021(13) -0.0512(12) 0.0290(9) 0.100(4) Uani 0.70 1 d P
O3W O -1.3555(15) 0.6961(14) 0.1096(11) 0.090(4) Uani 0.50 1 d PU
O4W O -1.0730(16) 0.6483(16) 0.0576(12) 0.104(5) Uani 0.50 1 d PU
O5W O -1.586(2) 0.6990(18) 0.2767(14) 0.129(6) Uani 0.50 1 d PU
O6W O -1.4010(17) 0.9393(17) 0.0538(13) 0.114(5) Uani 0.50 1 d PU

loop_
_atom_site_aniso_label
_atom_site_aniso_U_11
_atom_site_aniso_U_22
_atom_site_aniso_U_33
_atom_site_aniso_U_23
_atom_site_aniso_U_13
_atom_site_aniso_U_12
Zn1 0.0222(3) 0.0192(3) 0.0255(4) 0.0043(3) -0.0105(3) -0.0101(3)
Mo1 0.0138(2) 0.0161(2) 0.0235(3) 0.0050(2) -0.0078(2) -0.0076(2)
Mo2 0.0161(2) 0.0183(3) 0.0180(3) 0.0047(2) -0.0064(2) -0.0084(2)
Mo3 0.0187(2) 0.0170(3) 0.0304(3) 0.0000(2) -0.0078(2) -0.0047(2)
Mo4 0.0208(3) 0.0163(3) 0.0285(3) 0.0055(2) -0.0079(2) -0.0078(2)
C1 0.021(3) 0.017(3) 0.020(3) 0.006(2) -0.013(2) -0.012(2)
C2 0.015(2) 0.013(3) 0.022(3) 0.003(2) -0.007(2) -0.007(2)
C3 0.019(3) 0.019(3) 0.019(3) 0.001(2) -0.008(2) -0.014(2)
C4 0.026(3) 0.019(3) 0.022(3) 0.005(2) -0.009(2) -0.013(2)
C5 0.020(3) 0.021(3) 0.027(3) 0.004(2) -0.011(2) -0.009(2)
C6 0.044(3) 0.032(3) 0.044(3) 0.000(3) -0.025(3) -0.016(3)
C7 0.026(3) 0.024(3) 0.025(3) 0.004(3) -0.012(3) -0.010(3)
C8 0.028(3) 0.030(4) 0.038(4) 0.000(3) -0.001(3) -0.012(3)
C9 0.044(3) 0.052(3) 0.062(3) -0.016(3) -0.012(3) -0.016(3)
C10 0.023(3) 0.019(3) 0.029(4) 0.004(2) -0.007(3) -0.012(2)
C11 0.025(3) 0.027(3) 0.027(4) 0.006(3) -0.012(3) -0.011(3)
C12 0.049(4) 0.063(5) 0.028(4) 0.009(3) -0.016(3) -0.041(4)
N1 0.022(2) 0.020(2) 0.032(3) 0.007(2) -0.015(2) -0.009(2)
N2 0.026(2) 0.016(2) 0.025(3) 0.004(2) -0.011(2) -0.010(2)
N3 0.045(3) 0.021(2) 0.045(3) 0.000(2) -0.023(2) -0.010(2)
N4 0.030(2) 0.032(3) 0.039(3) -0.007(2) -0.014(2) -0.009(2)
N5 0.021(3) 0.028(3) 0.037(3) -0.009(2) -0.007(2) -0.007(2)
N6 0.048(7) 0.059(8) 0.060(8) -0.003(4) -0.017(5) -0.021(5)
N6A 0.031(7) 0.027(7) 0.042(10) -0.012(7) 0.006(7) -0.020(6)
N7 0.024(2) 0.034(3) 0.031(3) 0.010(2) -0.012(2) -0.017(2)
N8 0.021(2) 0.027(3) 0.020(3) 0.006(2) -0.006(2) -0.012(2)
N9 0.062(4) 0.070(4) 0.019(3) 0.011(3) -0.017(3) -0.047(3)
O1 0.0202(19) 0.024(2) 0.028(2) 0.0070(17) -0.0112(17) -0.0101(17)
O2 0.0201(19) 0.024(2) 0.024(2) 0.0013(17) -0.0037(17) -0.0110(17)
O3 0.022(2) 0.022(2) 0.036(3) 0.0059(18) -0.0081(18) -0.0132(17)
O4 0.0182(18) 0.021(2) 0.024(2) 0.0066(16) -0.0071(16) -0.0101(17)
O5 0.0149(18) 0.0161(19) 0.025(2) 0.0008(16) -0.0054(16) -0.0065(16)
O6 0.025(2) 0.030(2) 0.028(2) 0.0112(18) -0.0124(18) -0.0120(18)
O7 0.022(2) 0.028(2) 0.025(2) 0.0004(18) -0.0079(17) -0.0099(18)
O8 0.0150(17) 0.020(2) 0.021(2) 0.0052(16) -0.0061(16) -0.0084(16)
O9 0.031(2) 0.039(2) 0.040(3) -0.006(2) -0.0054(19) -0.0088(19)
O10 0.033(2) 0.028(2) 0.049(3) 0.007(2) -0.021(2) -0.007(2)
O11 0.023(2) 0.018(2) 0.034(3) -0.0031(17) -0.0084(18) -0.0067(17)
O12 0.033(2) 0.031(2) 0.040(3) 0.014(2) -0.015(2) -0.013(2)
O13 0.028(2) 0.027(2) 0.048(3) 0.004(2) -0.013(2) -0.0141(19)
O1W 0.026(2) 0.029(2) 0.042(3) -0.007(2) -0.0088(19) -0.0123(19)
O2W 0.093(11) 0.090(11) 0.090(11) 0.005(5) -0.027(6) -0.039(6)
O2WA 0.090(8) 0.091(8) 0.074(9) -0.012(7) -0.043(7) 0.023(7)
O3W 0.086(6) 0.097(6) 0.089(6) 0.000(4) -0.026(4) -0.037(4)
O4W 0.102(6) 0.126(7) 0.092(6) 0.009(4) -0.055(5) -0.037(4)
O5W 0.137(7) 0.127(7) 0.131(7) 0.000(5) -0.057(5) -0.048(5)
O6W 0.109(7) 0.117(7) 0.111(7) 0.005(5) -0.030(5) -0.045(5)

loop_
_atom_type_symbol
_atom_type_description
_atom_type_scat_dispersion_real
_atom_type_scat_dispersion_imag
_atom_type_scat_source
C C 0.0033 0.0016 'International Tables Vol C Tables 4.2.6.8 and 6.1.1.4'
H H 0.0000 0.0000 'International Tables Vol C Tables 4.2.6.8 and 6.1.1.4'
N N 0.0061 0.0033 'International Tables Vol C Tables 4.2.6.8 and 6.1.1.4'
O O 0.0106 0.0060 'International Tables Vol C Tables 4.2.6.8 and 6.1.1.4'
Zn Zn 0.2839 1.4301 'International Tables Vol C Tables 4.2.6.8 and 6.1.1.4'
Mo Mo -1.6832 0.6857 'International Tables Vol C Tables 4.2.6.8 and 6.1.1.4'

loop_
_geom_angle_atom_site_label_1
_geom_angle_atom_site_label_2
_geom_angle_atom_site_label_3
_geom_angle
_geom_angle_site_symmetry_1
_geom_angle_site_symmetry_3
N7 Zn1 N1 93.99(19) 2_365 .
N7 Zn1 N4 95.3(2) 2_365 2_355
N1 Zn1 N4 96.35(19) . 2_355
N7 Zn1 O1W 89.70(16) 2_365 .
N1 Zn1 O1W 91.23(15) . .
N4 Zn1 O1W 170.57(18) 2_355 .
N7 Zn1 O1 90.34(17) 2_365 .
N1 Zn1 O1 174.05(17) . .
N4 Zn1 O1 87.30(17) 2_355 .
O1W Zn1 O1 84.70(13) . .
N7 Zn1 O3 169.69(17) 2_365 2_356
N1 Zn1 O3 91.16(17) . 2_356
N4 Zn1 O3 92.96(18) 2_355 2_356
O1W Zn1 O3 81.25(13) . 2_356
O1 Zn1 O3 83.94(14) . 2_356
O3 Mo1 O1 105.50(18) . .
O3 Mo1 O2 98.27(17) . .
O1 Mo1 O2 101.31(17) . .
O3 Mo1 O5 103.46(16) . .
O1 Mo1 O5 96.46(17) . .
O2 Mo1 O5 147.02(15) . .
O3 Mo1 O8 159.47(16) . 2_456
O1 Mo1 O8 95.03(16) . 2_456
O2 Mo1 O8 77.19(14) . 2_456
O5 Mo1 O8 73.74(13) . 2_456
O3 Mo1 O4 87.32(16) . .
O1 Mo1 O4 164.82(16) . .
O2 Mo1 O4 84.45(15) . .
O5 Mo1 O4 72.24(14) . .
O8 Mo1 O4 72.38(13) 2_456 .
O3 Mo1 Mo2 138.69(12) . .
O1 Mo1 Mo2 85.76(12) . .
O2 Mo1 Mo2 118.72(11) . .
O5 Mo1 Mo2 35.23(10) . .
O8 Mo1 Mo2 41.55(9) 2_456 .
O4 Mo1 Mo2 79.19(9) . .
O6 Mo2 O7 105.12(19) . .
O6 Mo2 O4 101.11(18) . 2_456
O7 Mo2 O4 96.97(16) . 2_456
O6 Mo2 O5 101.72(17) . .
O7 Mo2 O5 96.20(16) . .
O4 Mo2 O5 149.58(16) 2_456 .
O6 Mo2 O8 99.02(17) . 2_456
O7 Mo2 O8 155.84(17) . 2_456
O4 Mo2 O8 78.97(14) 2_456 2_456
O5 Mo2 O8 77.82(14) . 2_456
O6 Mo2 O8 174.69(16) . .
O7 Mo2 O8 80.14(16) . .
O4 Mo2 O8 77.26(14) 2_456 .
O5 Mo2 O8 78.16(14) . .
O8 Mo2 O8 75.72(13) 2_456 .
O6 Mo2 Mo1 91.29(13) . .
O7 Mo2 Mo1 131.58(13) . .
O4 Mo2 Mo1 124.56(11) 2_456 .
O5 Mo2 Mo1 35.42(10) . .
O8 Mo2 Mo1 45.63(9) 2_456 .
O8 Mo2 Mo1 85.59(8) . .
O9 Mo3 O10 105.1(2) . .
O9 Mo3 O11 103.71(19) . .
O10 Mo3 O11 99.9(2) . .
O9 Mo3 O2 101.18(19) . 2_456
O10 Mo3 O2 97.68(19) . 2_456
O11 Mo3 O2 144.39(15) . 2_456
O9 Mo3 O7 90.74(18) . .
O10 Mo3 O7 164.03(18) . .
O11 Mo3 O7 77.93(15) . .
O2 Mo3 O7 76.68(15) 2_456 .
O9 Mo3 O8 160.13(18) . .
O10 Mo3 O8 94.59(17) . .
O11 Mo3 O8 74.99(13) . .
O2 Mo3 O8 72.95(13) 2_456 .
O7 Mo3 O8 69.51(13) . .
O12 Mo4 O13 105.29(18) . .
O12 Mo4 O11 101.29(19) . .
O13 Mo4 O11 102.11(15) . .
O12 Mo4 O4 97.11(18) . .
O13 Mo4 O4 101.13(14) . .
O11 Mo4 O4 145.20(16) . .
O12 Mo4 O5 163.79(17) . .
O13 Mo4 O5 88.28(13) . .
O11 Mo4 O5 84.04(15) . .
O4 Mo4 O5 71.13(14) . .
O12 Mo4 O8 94.73(17) . .
O13 Mo4 O8 159.69(14) . .
O11 Mo4 O8 76.73(14) . .
O4 Mo4 O8 72.52(13) . .
O5 Mo4 O8 71.41(12) . .
C2 C1 C3 120.3(5) . 2_265
C2 C1 C4 120.2(5) . .
C3 C1 C4 119.5(5) 2_265 .
C1 C2 C3 120.0(5) . .
C1 C2 C7 120.3(5) . .
C3 C2 C7 119.7(5) . .
C2 C3 C1 119.7(5) . 2_265
C2 C3 C10 120.6(5) . .
C1 C3 C10 119.8(5) 2_265 .
N2 C4 C1 111.9(4) . .
N2 C4 H4A 109.2 . .
C1 C4 H4A 109.2 . .
N2 C4 H4B 109.2 . .
C1 C4 H4B 109.2 . .
H4A C4 H4B 107.9 . .
N1 C5 N2 110.2(5) . .
N1 C5 H5 124.9 . .
N2 C5 H5 124.9 . .
N3 C6 N1 114.9(5) . .
N3 C6 H6 122.6 . .
N1 C6 H6 122.6 . .
N5 C7 C2 112.0(4) . .
N5 C7 H7A 109.2 . .
C2 C7 H7A 109.2 . .
N5 C7 H7B 109.2 . .
C2 C7 H7B 109.2 . .
H7A C7 H7B 107.9 . .
N4 C8 N5 111.8(6) . .
N4 C8 H8 124.1 . .
N5 C8 H8 124.1 . .
N6 C9 N4 107.3(11) . .
N6A C9 N4 114.4(9) . .
N8 C10 C3 111.2(4) . .
N8 C10 H10A 109.4 . .
C3 C10 H10A 109.4 . .
N8 C10 H10B 109.4 . .
C3 C10 H10B 109.4 . .
H10A C10 H10B 108.0 . .
N7 C11 N8 109.0(5) . .
N7 C11 H11 125.5 . .
N8 C11 H11 125.5 . .
N9 C12 N7 114.9(6) . .
N9 C12 H12 122.5 . .
N7 C12 H12 122.5 . .
C5 N1 C6 102.6(5) . .
C5 N1 Zn1 133.3(4) . .
C6 N1 Zn1 124.1(4) . .
C5 N2 N3 110.0(5) . .
C5 N2 C4 129.1(5) . .
N3 N2 C4 120.7(4) . .
C6 N3 N2 102.3(5) . .
C8 N4 C9 103.0(5) . .
C8 N4 Zn1 133.6(4) . 2_355
C9 N4 Zn1 122.4(5) . 2_355
N6 N5 C8 107.7(10) . .
C8 N5 N6A 109.4(7) . .
N6 N5 C7 123.2(10) . .
C8 N5 C7 128.8(5) . .
N6A N5 C7 118.6(7) . .
N6A N6 N5 91(3) . .
N6A N6 C9 77(3) . .
N5 N6 C9 105.0(14) . .
N6 N6A C9 77(3) . .
N6 N6A N5 64(3) . .
C9 N6A N5 97.3(9) . .
C11 N7 C12 103.7(5) . .
C11 N7 Zn1 130.4(4) . 2_365
C12 N7 Zn1 125.9(4) . 2_365
C11 N8 N9 110.0(5) . .
C11 N8 C10 128.7(5) . .
N9 N8 C10 120.8(5) . .
C12 N9 N8 102.4(5) . .
Mo1 O1 Zn1 156.6(2) . .
Mo1 O2 Mo3 117.82(19) . 2_456
Mo1 O3 Zn1 155.9(2) . 2_356
Mo2 O4 Mo4 110.26(16) 2_456 .
Mo2 O4 Mo1 110.46(16) 2_456 .
Mo4 O4 Mo1 104.07(16) . .
Mo2 O5 Mo1 109.35(16) . .
Mo2 O5 Mo4 110.71(15) . .
Mo1 O5 Mo4 103.13(16) . .
Mo2 O7 Mo3 118.2(2) . .
Mo2 O8 Mo1 92.82(13) 2_456 2_456
Mo2 O8 Mo4 91.33(13) 2_456 .
Mo1 O8 Mo4 164.11(17) 2_456 .
Mo2 O8 Mo2 104.28(13) 2_456 .
Mo1 O8 Mo2 96.97(13) 2_456 .
Mo4 O8 Mo2 96.85(12) . .
Mo2 O8 Mo3 163.47(18) 2_456 .
Mo1 O8 Mo3 86.69(11) 2_456 .
Mo4 O8 Mo3 85.00(11) . .
Mo2 O8 Mo3 92.17(12) . .
Mo4 O11 Mo3 117.96(19) . .
Zn1 O1W H1A 125.5 . .
Zn1 O1W H1B 114.8 . .
H1A O1W H1B 108.0 . .

loop_
_geom_bond_atom_site_label_1
_geom_bond_atom_site_label_2
_geom_bond_distance
_geom_bond_site_symmetry_2
Zn1 N7 2.086(5) 2_365
Zn1 N1 2.096(4) .
Zn1 N4 2.109(5) 2_355
Zn1 O1W 2.133(3) .
Zn1 O1 2.177(4) .
Zn1 O3 2.232(4) 2_356
Mo1 O3 1.712(4) .
Mo1 O1 1.712(4) .
Mo1 O2 1.874(4) .
Mo1 O5 1.977(3) .
Mo1 O8 2.303(3) 2_456
Mo1 O4 2.316(4) .
Mo1 Mo2 3.2177(7) .
Mo2 O6 1.684(4) .
Mo2 O7 1.740(4) .
Mo2 O4 1.950(4) 2_456
Mo2 O5 1.967(4) .
Mo2 O8 2.137(3) 2_456
Mo2 O8 2.385(4) .
Mo3 O9 1.694(4) .
Mo3 O10 1.705(4) .
Mo3 O11 1.905(4) .
Mo3 O2 1.927(4) 2_456
Mo3 O7 2.296(4) .
Mo3 O8 2.438(3) .
Mo4 O12 1.688(4) .
Mo4 O13 1.692(3) .
Mo4 O11 1.892(4) .
Mo4 O4 1.991(4) .
Mo4 O5 2.355(4) .
Mo4 O8 2.378(4) .
C1 C2 1.390(8) .
C1 C3 1.405(7) 2_265
C1 C4 1.516(7) .
C2 C3 1.402(7) .
C2 C7 1.520(7) .
C3 C1 1.405(7) 2_265
C3 C10 1.514(8) .
C4 N2 1.474(7) .
C4 H4A 0.9700 .
C4 H4B 0.9700 .
C5 N1 1.320(7) .
C5 N2 1.326(7) .
C5 H5 0.9300 .
C6 N3 1.308(8) .
C6 N1 1.357(7) .
C6 H6 0.9300 .
C7 N5 1.475(7) .
C7 H7A 0.9700 .
C7 H7B 0.9700 .
C8 N4 1.304(8) .
C8 N5 1.322(7) .
C8 H8 0.9300 .
C9 N6 1.36(2) .
C9 N6A 1.365(16) .
C9 N4 1.389(9) .
C10 N8 1.480(7) .
C10 H10A 0.9700 .
C10 H10B 0.9700 .
C11 N7 1.325(7) .
C11 N8 1.335(7) .
C11 H11 0.9300 .
C12 N9 1.309(8) .
C12 N7 1.335(8) .
C12 H12 0.9300 .
N2 N3 1.357(6) .
N4 Zn1 2.109(5) 2_355
N5 N6 1.30(2) .
N5 N6A 1.447(16) .
N6 N6A 0.62(2) .
N7 Zn1 2.086(5) 2_365
N8 N9 1.352(7) .
O2 Mo3 1.927(4) 2_456
O3 Zn1 2.232(4) 2_356
O4 Mo2 1.950(4) 2_456
O8 Mo2 2.137(3) 2_456
O8 Mo1 2.303(3) 2_456
O1W H1A 0.8463 .
O1W H1B 0.8454 .
O2W O2WA 0.86(3) .

loop_
_geom_torsion_atom_site_label_1
_geom_torsion_atom_site_label_2
_geom_torsion_atom_site_label_3
_geom_torsion_atom_site_label_4
_geom_torsion
_geom_torsion_site_symmetry_1
_geom_torsion_site_symmetry_4
O3 Mo1 Mo2 O6 109.9(2) . .
O1 Mo1 Mo2 O6 1.10(18) . .
O2 Mo1 Mo2 O6 -99.48(19) . .
O5 Mo1 Mo2 O6 108.6(2) . .
O8 Mo1 Mo2 O6 -101.39(19) 2_456 .
O4 Mo1 Mo2 O6 -176.96(16) . .
O3 Mo1 Mo2 O7 -1.8(3) . .
O1 Mo1 Mo2 O7 -110.5(2) . .
O2 Mo1 Mo2 O7 148.9(2) . .
O5 Mo1 Mo2 O7 -3.0(2) . .
O8 Mo1 Mo2 O7 147.0(2) 2_456 .
O4 Mo1 Mo2 O7 71.40(19) . .
O3 Mo1 Mo2 O4 -145.7(2) . 2_456
O1 Mo1 Mo2 O4 105.55(18) . 2_456
O2 Mo1 Mo2 O4 4.97(19) . 2_456
O5 Mo1 Mo2 O4 -147.0(2) . 2_456
O8 Mo1 Mo2 O4 3.06(18) 2_456 2_456
O4 Mo1 Mo2 O4 -72.50(18) . 2_456
O3 Mo1 Mo2 O5 1.3(3) . .
O1 Mo1 Mo2 O5 -107.5(2) . .
O2 Mo1 Mo2 O5 151.9(2) . .
O8 Mo1 Mo2 O5 150.0(2) 2_456 .
O4 Mo1 Mo2 O5 74.5(2) . .
O3 Mo1 Mo2 O8 -148.8(2) . 2_456
O1 Mo1 Mo2 O8 102.49(19) . 2_456
O2 Mo1 Mo2 O8 1.91(19) . 2_456
O5 Mo1 Mo2 O8 -150.0(2) . 2_456
O4 Mo1 Mo2 O8 -75.57(16) . 2_456
O3 Mo1 Mo2 O8 -74.5(2) . .
O1 Mo1 Mo2 O8 176.79(15) . .
O2 Mo1 Mo2 O8 76.21(16) . .
O5 Mo1 Mo2 O8 -75.7(2) . .
O8 Mo1 Mo2 O8 74.30(17) 2_456 .
O4 Mo1 Mo2 O8 -1.26(12) . .
C3 C1 C2 C3 -1.5(8) 2_265 .
C4 C1 C2 C3 177.8(4) . .
C3 C1 C2 C7 175.5(5) 2_265 .
C4 C1 C2 C7 -5.2(7) . .
C1 C2 C3 C1 1.4(8) . 2_265
C7 C2 C3 C1 -175.6(5) . 2_265
C1 C2 C3 C10 -178.6(5) . .
C7 C2 C3 C10 4.4(7) . .
C2 C1 C4 N2 84.2(6) . .
C3 C1 C4 N2 -96.5(6) 2_265 .
C1 C2 C7 N5 96.4(6) . .
C3 C2 C7 N5 -86.6(6) . .
C2 C3 C10 N8 -101.3(5) . .
C1 C3 C10 N8 78.6(6) 2_265 .
N2 C5 N1 C6 -0.1(7) . .
N2 C5 N1 Zn1 -179.3(4) . .
N3 C6 N1 C5 0.7(8) . .
N3 C6 N1 Zn1 180.0(5) . .
N7 Zn1 N1 C5 119.1(6) 2_365 .
N4 Zn1 N1 C5 23.2(6) 2_355 .
O1W Zn1 N1 C5 -151.1(6) . .
O3 Zn1 N1 C5 -69.9(6) 2_356 .
N7 Zn1 N1 C6 -59.9(5) 2_365 .
N4 Zn1 N1 C6 -155.8(5) 2_355 .
O1W Zn1 N1 C6 29.9(5) . .
O3 Zn1 N1 C6 111.1(5) 2_356 .
N1 C5 N2 N3 -0.5(7) . .
N1 C5 N2 C4 -175.0(5) . .
C1 C4 N2 C5 -148.9(6) . .
C1 C4 N2 N3 37.1(7) . .
N1 C6 N3 N2 -1.0(8) . .
C5 N2 N3 C6 0.8(7) . .
C4 N2 N3 C6 175.9(5) . .
N5 C8 N4 C9 -2.7(8) . .
N5 C8 N4 Zn1 -171.1(5) . 2_355
N6 C9 N4 C8 15.7(11) . .
N6A C9 N4 C8 -11.6(12) . .
N6 C9 N4 Zn1 -174.2(9) . 2_355
N6A C9 N4 Zn1 158.5(9) . 2_355
N4 C8 N5 N6 -11.9(11) . .
N4 C8 N5 N6A 14.9(11) . .
N4 C8 N5 C7 174.1(6) . .
C2 C7 N5 N6 -17.1(12) . .
C2 C7 N5 C8 156.0(6) . .
C2 C7 N5 N6A -46.4(10) . .
C8 N5 N6 N6A 98(3) . .
C7 N5 N6 N6A -88(3) . .
C8 N5 N6 C9 21.3(14) . .
N6A N5 N6 C9 -77(3) . .
C7 N5 N6 C9 -164.4(8) . .
N4 C9 N6 N6A -110(3) . .
N6A C9 N6 N5 87(3) . .
N4 C9 N6 N5 -23.1(15) . .
N5 N6 N6A C9 -105.2(11) . .
C9 N6 N6A N5 105.2(11) . .
N4 C9 N6A N6 80(3) . .
N6 C9 N6A N5 -61(3) . .
N4 C9 N6A N5 18.8(14) . .
C8 N5 N6A N6 -91(3) . .
C7 N5 N6A N6 108(3) . .
N6 N5 N6A C9 71(3) . .
C8 N5 N6A C9 -19.6(13) . .
C7 N5 N6A C9 178.8(7) . .
N8 C11 N7 C12 0.9(6) . .
N8 C11 N7 Zn1 178.1(4) . 2_365
N9 C12 N7 C11 0.4(8) . .
N9 C12 N7 Zn1 -177.0(5) . 2_365
N7 C11 N8 N9 -1.8(6) . .
N7 C11 N8 C10 -174.4(5) . .
C3 C10 N8 C11 -158.0(5) . .
C3 C10 N8 N9 30.1(7) . .
N7 C12 N9 N8 -1.4(8) . .
C11 N8 N9 C12 1.9(7) . .
C10 N8 N9 C12 175.2(5) . .
O3 Mo1 O1 Zn1 10.9(6) . .
O2 Mo1 O1 Zn1 -91.1(5) . .
O5 Mo1 O1 Zn1 116.8(5) . .
O8 Mo1 O1 Zn1 -169.0(5) 2_456 .
O4 Mo1 O1 Zn1 157.7(4) . .
Mo2 Mo1 O1 Zn1 150.4(5) . .
N7 Zn1 O1 Mo1 -179.1(6) 2_365 .
N4 Zn1 O1 Mo1 -83.8(6) 2_355 .
O1W Zn1 O1 Mo1 91.2(5) . .
O3 Zn1 O1 Mo1 9.5(5) 2_356 .
O3 Mo1 O2 Mo3 -178.9(2) . 2_456
O1 Mo1 O2 Mo3 -71.2(2) . 2_456
O5 Mo1 O2 Mo3 50.1(4) . 2_456
O8 Mo1 O2 Mo3 21.43(19) 2_456 2_456
O4 Mo1 O2 Mo3 94.6(2) . 2_456
Mo2 Mo1 O2 Mo3 20.1(2) . 2_456
O1 Mo1 O3 Zn1 -128.0(5) . 2_356
O2 Mo1 O3 Zn1 -23.8(5) . 2_356
O5 Mo1 O3 Zn1 131.2(5) . 2_356
O8 Mo1 O3 Zn1 51.7(8) 2_456 2_356
O4 Mo1 O3 Zn1 60.2(5) . 2_356
Mo2 Mo1 O3 Zn1 130.5(4) . 2_356
O12 Mo4 O4 Mo2 71.5(2) . 2_456
O13 Mo4 O4 Mo2 178.70(17) . 2_456
O11 Mo4 O4 Mo2 -50.2(3) . 2_456
O5 Mo4 O4 Mo2 -97.01(19) . 2_456
O8 Mo4 O4 Mo2 -21.23(16) . 2_456
O12 Mo4 O4 Mo1 -170.01(18) . .
O13 Mo4 O4 Mo1 -62.83(17) . .
O11 Mo4 O4 Mo1 68.3(3) . .
O5 Mo4 O4 Mo1 21.46(13) . .
O8 Mo4 O4 Mo1 97.24(16) . .
O3 Mo1 O4 Mo2 -162.3(2) . 2_456
O1 Mo1 O4 Mo2 49.5(7) . 2_456
O2 Mo1 O4 Mo2 -63.70(19) . 2_456
O5 Mo1 O4 Mo2 92.67(19) . 2_456
O8 Mo1 O4 Mo2 14.60(15) 2_456 2_456
Mo2 Mo1 O4 Mo2 56.97(14) . 2_456
O3 Mo1 O4 Mo4 79.39(18) . .
O1 Mo1 O4 Mo4 -68.8(6) . .
O2 Mo1 O4 Mo4 177.97(18) . .
O5 Mo1 O4 Mo4 -25.67(15) . .
O8 Mo1 O4 Mo4 -103.74(17) 2_456 .
Mo2 Mo1 O4 Mo4 -61.37(12) . .
O6 Mo2 O5 Mo1 -75.4(2) . .
O7 Mo2 O5 Mo1 177.71(19) . .
O4 Mo2 O5 Mo1 62.5(3) 2_456 .
O8 Mo2 O5 Mo1 21.44(17) 2_456 .
O8 Mo2 O5 Mo1 99.17(18) . .
O6 Mo2 O5 Mo4 171.62(17) . .
O7 Mo2 O5 Mo4 64.73(19) . .
O4 Mo2 O5 Mo4 -50.5(3) 2_456 .
O8 Mo2 O5 Mo4 -91.54(16) 2_456 .
O8 Mo2 O5 Mo4 -13.81(14) . .
Mo1 Mo2 O5 Mo4 -113.0(2) . .
O3 Mo1 O5 Mo2 -179.14(18) . .
O1 Mo1 O5 Mo2 73.2(2) . .
O2 Mo1 O5 Mo2 -49.3(4) . .
O8 Mo1 O5 Mo2 -20.20(16) 2_456 .
O4 Mo1 O5 Mo2 -96.45(18) . .
O3 Mo1 O5 Mo4 -61.31(19) . .
O1 Mo1 O5 Mo4 -168.99(16) . .
O2 Mo1 O5 Mo4 68.5(3) . .
O8 Mo1 O5 Mo4 97.64(15) 2_456 .
O4 Mo1 O5 Mo4 21.39(12) . .
Mo2 Mo1 O5 Mo4 117.8(2) . .
O12 Mo4 O5 Mo2 46.6(7) . .
O13 Mo4 O5 Mo2 -166.03(17) . .
O11 Mo4 O5 Mo2 -63.66(18) . .
O4 Mo4 O5 Mo2 91.60(18) . .
O8 Mo4 O5 Mo2 14.31(14) . .
O12 Mo4 O5 Mo1 -70.3(6) . .
O13 Mo4 O5 Mo1 77.10(16) . .
O11 Mo4 O5 Mo1 179.47(17) . .
O4 Mo4 O5 Mo1 -25.27(15) . .
O8 Mo4 O5 Mo1 -102.57(16) . .
O6 Mo2 O7 Mo3 179.8(2) . .
O4 Mo2 O7 Mo3 76.3(2) 2_456 .
O5 Mo2 O7 Mo3 -76.3(2) . .
O8 Mo2 O7 Mo3 -2.3(5) 2_456 .
O8 Mo2 O7 Mo3 0.54(18) . .
Mo1 Mo2 O7 Mo3 -74.5(2) . .
O9 Mo3 O7 Mo2 -178.4(2) . .
O10 Mo3 O7 Mo2 -6.2(8) . .
O11 Mo3 O7 Mo2 77.7(2) . .
O2 Mo3 O7 Mo2 -77.1(2) 2_456 .
O8 Mo3 O7 Mo2 -0.55(18) . .
O12 Mo4 O8 Mo2 -77.92(18) . 2_456
O13 Mo4 O8 Mo2 92.5(4) . 2_456
O11 Mo4 O8 Mo2 -178.43(17) . 2_456
O4 Mo4 O8 Mo2 18.06(14) . 2_456
O5 Mo4 O8 Mo2 93.48(13) . 2_456
O12 Mo4 O8 Mo1 27.2(7) . 2_456
O13 Mo4 O8 Mo1 -162.3(5) . 2_456
O11 Mo4 O8 Mo1 -73.3(6) . 2_456
O4 Mo4 O8 Mo1 123.2(7) . 2_456
O5 Mo4 O8 Mo1 -161.4(7) . 2_456
O12 Mo4 O8 Mo2 177.53(17) . .
O13 Mo4 O8 Mo2 -12.0(4) . .
O11 Mo4 O8 Mo2 77.02(15) . .
O4 Mo4 O8 Mo2 -86.49(14) . .
O5 Mo4 O8 Mo2 -11.07(11) . .
O12 Mo4 O8 Mo3 85.94(17) . .
O13 Mo4 O8 Mo3 -103.6(4) . .
O11 Mo4 O8 Mo3 -14.57(14) . .
O4 Mo4 O8 Mo3 -178.08(15) . .
O5 Mo4 O8 Mo3 -102.66(13) . .
O7 Mo2 O8 Mo2 -178.80(18) . 2_456
O4 Mo2 O8 Mo2 81.67(16) 2_456 2_456
O5 Mo2 O8 Mo2 -80.27(15) . 2_456
O8 Mo2 O8 Mo2 0.0 2_456 2_456
Mo1 Mo2 O8 Mo2 -45.25(11) . 2_456
O7 Mo2 O8 Mo1 86.48(16) . 2_456
O4 Mo2 O8 Mo1 -13.05(13) 2_456 2_456
O5 Mo2 O8 Mo1 -174.99(15) . 2_456
O8 Mo2 O8 Mo1 -94.72(16) 2_456 2_456
Mo1 Mo2 O8 Mo1 -139.97(10) . 2_456
O7 Mo2 O8 Mo4 -85.67(16) . .
O4 Mo2 O8 Mo4 174.80(15) 2_456 .
O5 Mo2 O8 Mo4 12.87(13) . .
O8 Mo2 O8 Mo4 93.13(15) 2_456 .
Mo1 Mo2 O8 Mo4 47.89(9) . .
O7 Mo2 O8 Mo3 -0.45(15) . .
O4 Mo2 O8 Mo3 -99.97(14) 2_456 .
O5 Mo2 O8 Mo3 98.09(13) . .
O8 Mo2 O8 Mo3 178.4(2) 2_456 .
Mo1 Mo2 O8 Mo3 133.11(9) . .
O9 Mo3 O8 Mo2 -178.9(6) . 2_456
O10 Mo3 O8 Mo2 -6.8(6) . 2_456
O11 Mo3 O8 Mo2 92.3(6) . 2_456
O2 Mo3 O8 Mo2 -103.5(6) 2_456 2_456
O7 Mo3 O8 Mo2 174.7(6) . 2_456
O9 Mo3 O8 Mo1 -90.1(5) . 2_456
O10 Mo3 O8 Mo1 81.94(17) . 2_456
O11 Mo3 O8 Mo1 -178.98(17) . 2_456
O2 Mo3 O8 Mo1 -14.70(14) 2_456 2_456
O7 Mo3 O8 Mo1 -96.51(14) . 2_456
O9 Mo3 O8 Mo4 103.4(5) . .
O10 Mo3 O8 Mo4 -84.51(17) . .
O11 Mo3 O8 Mo4 14.57(14) . .
O2 Mo3 O8 Mo4 178.85(16) 2_456 .
O7 Mo3 O8 Mo4 97.05(13) . .
O9 Mo3 O8 Mo2 6.7(6) . .
O10 Mo3 O8 Mo2 178.80(17) . .
O11 Mo3 O8 Mo2 -82.12(15) . .
O2 Mo3 O8 Mo2 82.16(15) 2_456 .
O7 Mo3 O8 Mo2 0.36(12) . .
O12 Mo4 O11 Mo3 -71.0(3) . .
O13 Mo4 O11 Mo3 -179.5(2) . .
O4 Mo4 O11 Mo3 49.6(4) . .
O5 Mo4 O11 Mo3 93.5(2) . .
O8 Mo4 O11 Mo3 21.3(2) . .
O9 Mo3 O11 Mo4 179.6(2) . .
O10 Mo3 O11 Mo4 71.2(3) . .
O2 Mo3 O11 Mo4 -47.3(4) 2_456 .
O7 Mo3 O11 Mo4 -92.6(2) . .
O8 Mo3 O11 Mo4 -20.90(19) . .
